data_2203711
loop_
_publ_author_name
'Netland, Kjetil Andreas'
'Andresen, Kim'
'G\"orbitz, Carl Henrik'
'Dalhus, Bj\/orn'

_publ_section_title
;
 <small>L</small>-Alanyl-<small>L</small>-threonine
;
_journal_issue 6
_journal_name_full 'Acta Crystallographica Section E'
_journal_page_first o951
_journal_page_last o953
_journal_paper_doi 10.1107/S1600536804010578
_journal_volume 60
_journal_year 2004
_chemical_formula_iupac 'C7 H14 N2 O4'
_chemical_formula_moiety 'C7 H14 N2 O4'
_chemical_formula_sum 'C7 H14 N2 O4'
_chemical_formula_weight 190.20
_chemical_name_systematic
;
L-Alanyl-L-threonine
;
_space_group_IT_number 19
_symmetry_cell_setting orthorhombic
_symmetry_space_group_name_Hall 'P 2ac 2ab'
_symmetry_space_group_name_H-M 'P 21 21 21'
_atom_sites_solution_hydrogens geom
_atom_sites_solution_primary direct
_atom_sites_solution_secondary difmap
_audit_creation_method SHELXL-97
_cell_angle_alpha 90.00
_cell_angle_beta 90.00
_cell_angle_gamma 90.00
_cell_formula_units_Z 4
_cell_length_a 6.03990(10)
_cell_length_b 9.7642(2)
_cell_length_c 14.6820(4)
_cell_measurement_reflns_used 8870
_cell_measurement_temperature 105(2)
_cell_measurement_theta_max 35.0
_cell_measurement_theta_min 2.5
_cell_volume 865.87(3)
_computing_cell_refinement 'SAINT (Bruker, 2001)'
_computing_data_collection 'SMART (Bruker, 1998)'
_computing_data_reduction SAINT
_computing_molecular_graphics SHELXTL
_computing_publication_material SHELXTL
_computing_structure_refinement SHELXTL
_computing_structure_solution 'SHELXTL (Bruker, 2000)'
_diffrn_ambient_temperature 105(2)
_diffrn_detector_area_resol_mean 8.3
_diffrn_measured_fraction_theta_full 0.992
_diffrn_measured_fraction_theta_max 0.992
_diffrn_measurement_device_type 'Siemens SMART CCD'
_diffrn_measurement_method 'Sets of exposures each taken over 0.3\% \w rotation'
_diffrn_radiation_monochromator graphite
_diffrn_radiation_source 'fine-focus sealed tube'
_diffrn_radiation_type MoK\a
_diffrn_radiation_wavelength 0.71073
_diffrn_reflns_av_R_equivalents 0.0204
_diffrn_reflns_av_sigmaI/netI 0.0170
_diffrn_reflns_limit_h_max 9
_diffrn_reflns_limit_h_min -9
_diffrn_reflns_limit_k_max 15
_diffrn_reflns_limit_k_min -15
_diffrn_reflns_limit_l_max 23
_diffrn_reflns_limit_l_min -21
_diffrn_reflns_number 11596
_diffrn_reflns_theta_full 34.99
_diffrn_reflns_theta_max 34.99
_diffrn_reflns_theta_min 2.51
_diffrn_standards_decay_% 0
_exptl_absorpt_coefficient_mu 0.119
_exptl_absorpt_correction_T_max 0.986
_exptl_absorpt_correction_T_min 0.929
_exptl_absorpt_correction_type multi-scan
_exptl_absorpt_process_details '(SADABS; Sheldrick, 1996)'
_exptl_crystal_colour colourless
_exptl_crystal_density_diffrn 1.459
_exptl_crystal_density_meas ?
_exptl_crystal_density_method .
_exptl_crystal_description block
_exptl_crystal_F_000 408
_exptl_crystal_size_max 0.450
_exptl_crystal_size_mid 0.180
_exptl_crystal_size_min 0.140
_refine_diff_density_max 0.349
_refine_diff_density_min -0.187
_refine_ls_extinction_method none
_refine_ls_goodness_of_fit_ref 1.142
_refine_ls_hydrogen_treatment mixed
_refine_ls_matrix_type full
_refine_ls_number_parameters 142
_refine_ls_number_reflns 2171
_refine_ls_number_restraints 0
_refine_ls_restrained_S_all 1.142
_refine_ls_R_factor_all 0.0284
_refine_ls_R_factor_gt 0.0272
_refine_ls_shift/su_max 0.003
_refine_ls_shift/su_mean 0.000
_refine_ls_structure_factor_coef Fsqd
_refine_ls_weighting_details 'calc w = 1/[\s^2^(Fo^2^)+(0.0486P)^2^+0.0543P] where P = (Fo^2^+2Fc^2^)/3'
_refine_ls_weighting_scheme calc
_refine_ls_wR_factor_gt 0.0740
_refine_ls_wR_factor_ref 0.0753
_reflns_number_gt 2087
_reflns_number_total 2171
_reflns_threshold_expression I>2\s(I)
_cod_data_source_file bt6458.cif
_cod_data_source_block I
_cod_database_code 2203711
_cod_database_fobs_code 2203711

loop_
_symmetry_equiv_pos_as_xyz
'x, y, z'
'-x+1/2, -y, z+1/2'
'-x, y+1/2, -z+1/2'
'x+1/2, -y+1/2, -z'

loop_
_atom_site_label
_atom_site_fract_x
_atom_site_fract_y
_atom_site_fract_z
_atom_site_U_iso_or_equiv
_atom_site_adp_type
_atom_site_calc_flag
_atom_site_refinement_flags
_atom_site_occupancy
_atom_site_type_symbol
O1 0.31462(11) 0.49629(10) 0.54567(5) 0.02228(15) Uani d . 1 O
O2 -0.08708(10) 0.49939(7) 0.76669(4) 0.01676(12) Uani d . 1 O
H5 -0.072(3) 0.5633(15) 0.8033(12) 0.025 Uiso d . 1 H
O3 0.52447(11) 0.66402(7) 0.84564(4) 0.01663(12) Uani d . 1 O
O4 0.15799(12) 0.69214(6) 0.86230(4) 0.01559(12) Uani d . 1 O
N1 0.69505(12) 0.35868(8) 0.49325(5) 0.01407(12) Uani d . 1 N
H1 0.712(3) 0.2794(15) 0.5309(10) 0.021 Uiso d . 1 H
H2 0.807(3) 0.3587(17) 0.4490(11) 0.021 Uiso d . 1 H
H3 0.565(3) 0.3539(17) 0.4639(11) 0.021 Uiso d . 1 H
N2 0.48439(12) 0.54476(7) 0.68085(5) 0.01240(12) Uani d . 1 N
H4 0.607(3) 0.5429(14) 0.7105(10) 0.015 Uiso d . 1 H
C1 0.71079(13) 0.48608(9) 0.54955(5) 0.01445(14) Uani d . 1 C
H11 0.821(3) 0.4768(15) 0.5950(10) 0.017 Uiso d . 1 H
C2 0.77358(17) 0.60742(10) 0.48943(6) 0.01910(16) Uani d . 1 C
H21 0.9193 0.5942 0.4660 0.029 Uiso calc R 1 H
H22 0.7694 0.6896 0.5246 0.029 Uiso calc R 1 H
H23 0.6713 0.6144 0.4401 0.029 Uiso calc R 1 H
C3 0.48312(13) 0.50811(9) 0.59271(5) 0.01406(13) Uani d . 1 C
C4 0.28098(13) 0.58214(8) 0.72729(5) 0.01114(12) Uani d . 1 C
H41 0.2001 0.6457 0.6890 0.013 Uiso calc R 1 H
C5 0.13295(12) 0.45530(8) 0.74426(5) 0.01227(13) Uani d . 1 C
H51 0.1256 0.4057 0.6903 0.015 Uiso calc R 1 H
C6 0.22662(15) 0.36179(8) 0.81750(6) 0.01552(14) Uani d . 1 C
H61 0.1400 0.2796 0.8206 0.023 Uiso calc R 1 H
H62 0.2221 0.4077 0.8752 0.023 Uiso calc R 1 H
H63 0.3769 0.3390 0.8029 0.023 Uiso calc R 1 H
C7 0.32871(13) 0.65284(8) 0.81904(5) 0.01180(12) Uani d . 1 C

loop_
_atom_site_aniso_label
_atom_site_aniso_U_11
_atom_site_aniso_U_22
_atom_site_aniso_U_33
_atom_site_aniso_U_12
_atom_site_aniso_U_13
_atom_site_aniso_U_23
O1 0.0123(2) 0.0435(4) 0.0110(2) 0.0042(3) -0.0026(2) -0.0045(3)
O2 0.0096(2) 0.0250(3) 0.0157(2) 0.0011(2) -0.0001(2) -0.0037(2)
O3 0.0162(3) 0.0216(3) 0.0120(2) -0.0018(2) -0.0036(2) -0.0011(2)
O4 0.0182(3) 0.0162(2) 0.0123(2) 0.0015(2) 0.0036(2) -0.0029(2)
N1 0.0137(3) 0.0183(3) 0.0103(2) 0.0023(2) 0.0019(2) 0.0015(2)
N2 0.0105(2) 0.0184(3) 0.0083(2) 0.0009(2) 0.0001(2) -0.0015(2)
C1 0.0113(3) 0.0223(3) 0.0097(3) 0.0016(3) 0.0006(2) -0.0015(2)
C2 0.0194(4) 0.0208(3) 0.0172(3) -0.0035(3) 0.0032(3) -0.0021(3)
C3 0.0114(3) 0.0220(3) 0.0088(3) 0.0027(3) 0.0005(2) -0.0007(2)
C4 0.0108(3) 0.0145(3) 0.0081(3) 0.0013(2) 0.0003(2) -0.0008(2)
C5 0.0102(3) 0.0159(3) 0.0108(3) 0.0000(2) 0.0000(2) -0.0029(2)
C6 0.0167(3) 0.0138(3) 0.0161(3) -0.0001(3) -0.0003(3) 0.0006(3)
C7 0.0152(3) 0.0115(2) 0.0086(3) -0.0002(2) -0.0001(2) 0.0001(2)

loop_
_atom_type_symbol
_atom_type_description
_atom_type_scat_dispersion_real
_atom_type_scat_dispersion_imag
_atom_type_scat_source
C C 0.0033 0.0016 'International Tables Vol C Tables 4.2.6.8 and 6.1.1.4'
H H 0.0000 0.0000 'International Tables Vol C Tables 4.2.6.8 and 6.1.1.4'
N N 0.0061 0.0033 'International Tables Vol C Tables 4.2.6.8 and 6.1.1.4'
O O 0.0106 0.0060 'International Tables Vol C Tables 4.2.6.8 and 6.1.1.4'

loop_
_geom_angle_atom_site_label_1
_geom_angle_atom_site_label_2
_geom_angle_atom_site_label_3
_geom_angle
C5 O2 H5 105.8(14)
C1 N1 H1 110.3(9)
C1 N1 H2 109.7(10)
H1 N1 H2 108.9(14)
C1 N1 H3 111.4(11)
H1 N1 H3 109.3(14)
H2 N1 H3 107.3(13)
C3 N2 C4 120.99(7)
C3 N2 H4 119.1(10)
C4 N2 H4 119.8(10)
N1 C1 C2 109.99(7)
N1 C1 C3 106.78(7)
C2 C1 C3 110.73(7)
N1 C1 H11 110.8(9)
C2 C1 H11 107.8(9)
C3 C1 H11 110.8(9)
C1 C2 H21 109.5
C1 C2 H22 109.5
H21 C2 H22 109.5
C1 C2 H23 109.5
H21 C2 H23 109.5
H22 C2 H23 109.5
O1 C3 N2 124.64(8)
O1 C3 C1 119.74(7)
N2 C3 C1 115.58(7)
N2 C4 C7 111.40(6)
N2 C4 C5 111.30(6)
C7 C4 C5 109.02(6)
N2 C4 H41 108.3
C7 C4 H41 108.3
C5 C4 H41 108.3
O2 C5 C6 111.25(7)
O2 C5 C4 109.38(6)
C6 C5 C4 112.31(6)
O2 C5 H51 107.9
C6 C5 H51 107.9
C4 C5 H51 107.9
C5 C6 H61 109.5
C5 C6 H62 109.5
H61 C6 H62 109.5
C5 C6 H63 109.5
H61 C6 H63 109.5
H62 C6 H63 109.5
O3 C7 O4 125.82(7)
O3 C7 C4 119.29(7)
O4 C7 C4 114.87(7)

loop_
_geom_bond_atom_site_label_1
_geom_bond_atom_site_label_2
_geom_bond_distance
O1 C3 1.2353(10)
O2 C5 1.4352(10)
O2 H5 0.828(16)
O3 C7 1.2500(10)
O4 C7 1.2704(10)
N1 C1 1.4966(11)
N1 H1 0.957(16)
N1 H2 0.937(17)
N1 H3 0.895(18)
N2 C3 1.3427(10)
N2 C4 1.4517(10)
N2 H4 0.860(16)
C1 C2 1.5254(13)
C1 C3 1.5292(11)
C1 H11 0.949(16)
C2 H21 0.9540
C2 H22 0.9540
C2 H23 0.9540
C4 C7 1.5409(10)
C4 C5 1.5477(11)
C4 H41 0.9699
C5 C6 1.5199(11)
C5 H51 0.9301
C6 H61 0.9586
C6 H62 0.9586
C6 H63 0.9586

loop_
_geom_hbond_atom_site_label_D
_geom_hbond_atom_site_label_H
_geom_hbond_atom_site_label_A
_geom_hbond_site_symmetry_A
_geom_hbond_distance_DH
_geom_hbond_distance_HA
_geom_hbond_distance_DA
_geom_hbond_angle_DHA
_geom_hbond_publ_flag
N1 H1 O4 3_646 0.957(16) 1.950(16) 2.8160(10) 149.5(14) y
N1 H2 O3 2_664 0.937(18) 1.842(17) 2.7597(9) 166.0(15) y
N1 H3 O4 2_564 0.895(18) 2.061(17) 2.9137(10) 158.9(15) y
N2 H4 O2 1_655 0.860(16) 2.067(16) 2.9127(9) 167.6(13) y
O2 H5 O4 1_555 0.828(16) 2.065(18) 2.7756(10) 143.6(18) y

loop_
_geom_torsion_atom_site_label_1
_geom_torsion_atom_site_label_2
_geom_torsion_atom_site_label_3
_geom_torsion_atom_site_label_4
_geom_torsion
_geom_torsion_publ_flag
N1 C1 C3 N2 136.81(7) yes
C1 C3 N2 C4 173.74(7) yes
C3 N2 C4 C7 -166.22(7) yes
N2 C4 C7 O3 -3.67(10) yes
N2 C4 C5 C6 71.62(8) yes
N2 C4 C5 O2 -164.34(6) yes
C4 C5 O2 H5 -44.0(11) yes
C7 C4 C5 C6 -51.65(8) ?
C7 C4 C5 O2 72.38(8) ?
C4 N2 C3 O1 -3.75(14) ?
N1 C1 C3 O1 -45.57(11) ?
C2 C1 C3 O1 74.16(10) ?
C2 C1 C3 N2 -103.47(9) ?
C3 N2 C4 C5 71.88(9) ?
C5 C4 C7 O3 119.55(8) ?
N2 C4 C7 O4 178.01(7) ?
C5 C4 C7 O4 -58.77(8) ?

loop_
_cod_related_entry_id
_cod_related_entry_database
_cod_related_entry_code
1 ChemSpider 4932422
